data_8103478
loop_
_publ_author_name
'Simon, A.'
'Mattausch, H.J.'

_publ_section_title
;
 Crystal structure of tetrayttrium hexabromide monoboride, Y6 Br4 B
;
_journal_name_full
;
Zeitschrift fuer Kristallographie - New Crystal Structures
;
_journal_page_first 99
_journal_page_last 99
_journal_paper_doi 10.1524/zkri.1997.212.2.99
_journal_volume 212
_journal_year 1997
_chemical_formula_sum 'B Br6 Y4'
_chemical_name_systematic 'Y4 Br6 B'
_space_group_IT_number 15
_symmetry_space_group_name_Hall '-C 2yc'
_symmetry_space_group_name_H-M 'C 1 2/c 1'
_cell_angle_alpha 90
_cell_angle_beta 97.56
_cell_angle_gamma 90
_cell_formula_units_Z 8
_cell_length_a 17.72
_cell_length_b 11.113
_cell_length_c 12.486
_cell_volume 2437.400
_citation_journal_id_ASTM ZKNSFT
_cod_data_source_file boron0-1_91.cif
_cod_data_source_block B1Br6Y4
_cod_original_cell_volume 2437.4
_cod_original_formula_sum 'B1 Br6 Y4'
_cod_database_code 8103478

loop_
_symmetry_equiv_pos_as_xyz
x,y,z
-x,y,-z+1/2
-x,-y,-z
x,-y,z-1/2
x+1/2,y+1/2,z
-x+1/2,y+1/2,-z+1/2
-x+1/2,-y+1/2,-z
x+1/2,-y+1/2,z-1/2

loop_
_atom_site_label
_atom_site_type_symbol
_atom_site_fract_x
_atom_site_fract_y
_atom_site_fract_z
_atom_site_occupancy
_atom_site_U_iso_or_equiv
B1 B-3 0.9646 0.6285 0.8935 1 0.0
Br3 Br-1 0.81878 0.3681 0.96924 1 0.0
Y3 Y+2 0.83248 0.621 0.95046 1 0.0
Y4 Y+2 0.90619 0.62279 0.68859 1 0.0
Br1 Br-1 0.89151 0.1161 0.17757 1 0.0
Br6 Br-1 0.7456 0.8798 0.25419 1 0.0
Br2 Br-1 0.88898 0.6401 0.1832 1 0.0
Br5 Br-1 0.96237 0.1216 0.89356 1 0.0
Y1 Y+2 0.03603 0.14877 0.10642 1 0.0
Y2 Y+2 0.03109 0.612 0.08962 1 0.0
Br4 Br-1 0.81799 0.8754 0.96592 1 0.0
